data_4031223
loop_
_publ_author_name
'Bastow, T.J.'
'Whitfield, H.J.'

_publ_section_title
;
 Crystal structure of tetraarsenic tetraselenide
;
_journal_name_full
;
Journal of the Chemical Society. Dalton Transactions, Inorganic Chemistry 
(1972-)
;
_journal_page_first 1739
_journal_page_last 1740
_journal_volume 1973
_journal_year 1973
_chemical_formula_sum 'As4 Se4'
_space_group_IT_number 14
_symmetry_space_group_name_Hall '-P 2yn'
_symmetry_space_group_name_H-M 'P 1 21/n 1'
_cell_angle_alpha 90
_cell_angle_beta 107.8
_cell_angle_gamma 90
_cell_formula_units_Z 4
_cell_length_a 9.63
_cell_length_b 13.8
_cell_length_c 6.73
_cell_volume 851.562
_citation_journal_id_ASTM JCDTBI
_cod_data_source_file Bastow_JCDTBI_1973_1839.cif
_cod_data_source_block As4Se4
_cod_original_cell_volume 851.5623
_cod_original_sg_symbol_Hall '-P 2ybc (x-z,y,z)'
_cod_database_code 4031223

loop_
_symmetry_equiv_pos_as_xyz
x,y,z
-x+1/2,y+1/2,-z+1/2
-x,-y,-z
x-1/2,-y-1/2,z-1/2

loop_
_atom_site_label
_atom_site_type_symbol
_atom_site_fract_x
_atom_site_fract_y
_atom_site_fract_z
_atom_site_occupancy
_atom_site_U_iso_or_equiv
Se1 Se-2 0.3485 0.0101 -0.3065 1 0.0
As1 As+2 0.1141 0.0182 -0.2452 1 0.0
Se2 Se-2 0.2132 0.0252 0.1245 1 0.0
As2 As+2 0.4271 -0.1405 -0.1367 1 0.0
As3 As+2 0.3256 -0.1312 0.1752 1 0.0
Se3 Se-2 0.2414 -0.2323 -0.3729 1 0.0
As4 As+2 0.0363 -0.1603 -0.2962 1 0.0
Se4 Se-2 0.1018 -0.2178 0.0526 1 0.0
